data_1535195
loop_
_publ_author_name
'Hector, A.L.'
'Hill, N.J.'
'Levason, W.'
'Webster, M.'

_publ_section_title
;
 X-ray crystal structures of hexa-oxotellurate complexes of ruthenium(VI)
 and silver(III) : Na6 (Ru O2 (Te O4 (O H)2)2) * 16(H2 O) and Na5 (Ag (Te
 O4 (O H)2)2) * 16(H2 O)
;
_journal_name_full 'Zeitschrift fuer Anorganische und Allgemeine Chemie'
_journal_page_first 815
_journal_page_last 818
_journal_volume 628
_journal_year 2002
_chemical_formula_sum 'Ag H36 Na5 O28 Te2'
_chemical_name_systematic 'Na5 (Ag (Te O4 (O H)2)2) (H2 O)16'
_space_group_IT_number 2
_symmetry_space_group_name_Hall '-P 1'
_symmetry_space_group_name_H-M 'P -1'
_cell_angle_alpha 98.219
_cell_angle_beta 97.964
_cell_angle_gamma 93.238
_cell_formula_units_Z 1
_cell_length_a 5.8884
_cell_length_b 8.9324
_cell_length_c 12.561
_cell_volume 645.621
_citation_journal_id_ASTM ZAACAB
_cod_data_source_file Hector_ZAACAB_2002_483.cif
_cod_data_source_block H36Ag1Na5O28Te2
_cod_original_cell_volume 645.6207
_cod_original_formula_sum 'H36 Ag1 Na5 O28 Te2'
_cod_database_code 1535195

loop_
_symmetry_equiv_pos_as_xyz
x,y,z
-x,-y,-z

loop_
_atom_site_label
_atom_site_type_symbol
_atom_site_fract_x
_atom_site_fract_y
_atom_site_fract_z
_atom_site_occupancy
_atom_site_U_iso_or_equiv
O1 O-2 -0.1195 0.6946 0.2421 1 0.0
Na1 Na+1 0 0.5 0.5 1 0.0
O11 O-2 0.6061 0.4036 0.1565 1 0.0
O10 O-2 0.7351 0.0611 0.2073 1 0.0
O12 O-2 0.3464 0.1583 0.3666 1 0.0
Na3 Na+1 0.6751 0.2762 0.3193 1 0.0
O9 O-2 0.2763 0.0769 0.0452 1 0.0
O3 O-2 0.1427 0.9473 0.213 1 0.0
Ag1 Ag+3 0 0.5 0 1 0.0
Te1 Te+6 0.18071 0.74102 0.19244 1 0.0
O4 O-2 0.466 0.7766 0.1306 1 0.0
O7 O-2 0.059 0.3851 0.3254 1 0.0
O13 O-2 0.6162 0.5267 0.4082 1 0.0
O5 O-2 0.0222 0.7237 0.0433 1 0.0
O14 O-2 0.7211 0.8939 0.4207 1 0.0
O6 O-2 0.1758 0.5209 0.149 1 0.0
O2 O-2 0.3459 0.7273 0.3281 1 0.0
Na2 Na+1 0.3446 0.8277 -0.0466 1 0.0
O8 O-2 0.1339 0.7649 0.503 1 0.0
